data_1555210
loop_
_publ_author_name
'Ghosh, Arindam'
'Dash, Syamasrit'
'Srinivasan, A.'
'Suresh, C. H.'
'Peruncheralathan, S.'
'Chandrashekar, Tavarekere K.'

_publ_section_title
;
 Core-modified 48\p and 42\p decaphyrins: syntheses, properties and
 structures
;
_journal_issue 22
_journal_name_full 'Organic Chemistry Frontiers'
_journal_page_first 3746
_journal_paper_doi 10.1039/C9QO01162E
_journal_volume 6
_journal_year 2019
_chemical_formula_moiety '0.67(C42 H34 N4 S3)'
_chemical_formula_sum 'C28 H22.67 N2.67 S2'
_chemical_formula_weight 460.61
_space_group_crystal_system triclinic
_space_group_IT_number 2
_space_group_name_Hall '-P 1'
_space_group_name_H-M_alt 'P -1'
_atom_sites_solution_hydrogens geom
_atom_sites_solution_primary direct
_audit_creation_date 2018-05-20
_audit_creation_method
;
Olex2 1.2-alpha
(compiled 2016.02.24 svn.r3266 for OlexSys, GUI svn.r5155)
;
_audit_update_record
;
2019-01-05 deposited with the CCDC.	2019-09-30 downloaded from the CCDC.
;
_cell_angle_alpha 84.0758(17)
_cell_angle_beta 88.6243(18)
_cell_angle_gamma 67.6514(18)
_cell_formula_units_Z 3
_cell_length_a 8.69725(17)
_cell_length_b 10.9283(2)
_cell_length_c 20.5323(5)
_cell_measurement_reflns_used 15287
_cell_measurement_temperature 293(2)
_cell_measurement_theta_max 77.1820
_cell_measurement_theta_min 4.2900
_cell_volume 1795.05(7)
_computing_cell_refinement 'CrysAlisPro 1.171.39.45g (Rigaku OD, 2018)'
_computing_data_collection 'CrysAlisPro 1.171.39.45g (Rigaku OD, 2018)'
_computing_data_reduction 'CrysAlisPro 1.171.39.45g (Rigaku OD, 2018)'
_computing_molecular_graphics 'Olex2 (Dolomanov et al., 2009)'
_computing_publication_material 'Olex2 (Dolomanov et al., 2009)'
_computing_structure_refinement 'ShelXL (Sheldrick, 2015)'
_computing_structure_solution 'ShelXT (Sheldrick, 2015)'
_diffrn_ambient_temperature 293(2)
_diffrn_detector 'CCD plate'
_diffrn_detector_type 'Pilatus 200K'
_diffrn_measured_fraction_theta_full 1.000
_diffrn_measured_fraction_theta_max 1.000
_diffrn_measurement_details
;
List of Runs (angles in degrees, time in seconds):

  # Type    Start    End  Width  t~exp~   \w     \q     \k     \f   Frames
#--------------------------------------------------------------------------
  1  \w    -92.00  -5.00   0.50    4.48    --  -38.50 129.00 -20.00  174
  2  \w    -99.00 -11.00   0.50    4.48    --  -38.50 141.00 151.00  176
  3  \w     33.00 110.00   0.50    4.48    --   49.31-141.00  93.00  154
  4  \w     27.00 103.00   0.50    4.48    --   49.31-129.00 -94.00  152
  5  \w     42.00 120.00   0.50   26.33    --  106.38-129.00 -94.00  156
  6  \w     85.00 170.00   0.50   26.33    --  106.38 141.00 151.00  170
  7  \w     91.00 171.00   0.50   26.33    --  106.38 129.00 -20.00  160
  8  \w     43.00 129.00   0.50   26.33    --  106.38-141.00  93.00  172
  9  \w   -108.00 -33.00   0.50    4.48    --  -38.50 -19.00 -90.00  150
 10  \w   -103.00 -15.00   0.50    4.48    --  -38.50 -77.00  90.00  176
 11  \w    -42.00  28.00   0.50    4.48    --  -38.50  37.00-120.00  140
 12  \w     38.00 112.00   0.50    4.48    --   49.31  57.00-150.00  148
 13  \w     46.00 116.00   0.50    4.48    --   49.31  37.00 -30.00  140
 14  \w     42.00 130.00   0.50   26.33    --  106.38 -77.00  90.00  176
 15  \w     44.00 120.00   0.50   26.33    --  106.38 -61.00-150.00  152
 16  \w    102.00 171.00   0.50   26.33    --  106.38  45.00  60.00  138
 17  \w     42.00 118.00   0.50   26.33    --  106.38-125.00-180.00  152
 18  \w     38.00 110.00   0.50   26.33    --  106.38 -94.00 -90.00  144
 19  \w     38.00 110.00   0.50   26.33    --  106.38 -94.00-120.00  144
 20  \w     44.00 120.00   0.50   26.33    --  106.38 -61.00 -60.00  152
 21  \w     94.00 171.00   0.50   26.33    --  106.38 125.00 120.00  154
 22  \w     38.00 110.00   0.50   26.33    --  106.38 -30.00  90.00  144
 23  \w     42.00 118.00   0.50   26.33    --  106.38-125.00  90.00  152
 24  \w     42.00 111.00   0.50   26.33    --  106.38 -45.00-180.00  138
 25  \w     98.00 175.00   0.50   26.33    --  106.38  15.00-120.00  154
 26  \w     83.00 171.00   0.50   26.33    --  106.38  77.00-120.00  176
 27  \w     40.00 114.00   0.50   26.33    --  106.38 -15.00  90.00  148
 28  \w     38.00 102.00   0.50   26.33    --  106.38 -15.00 -60.00  128
 29  \w     39.00 109.00   0.50   26.33    --  106.38 -30.00-120.00  140
 30  \w     44.00 119.00   0.50   26.33    --  106.38 -61.00  30.00  150
 31  \w     98.00 170.00   0.50   26.33    --  106.38  15.00 120.00  144
;
_diffrn_measurement_device 'four-circle diffractometer'
_diffrn_measurement_device_type 'SuperNova, Dual, Cu at home/near, Pilatus 200K'
_diffrn_measurement_method '\w scans'
_diffrn_orient_matrix_type 'CrysAlisPro convention (1999,Acta A55,543-557)'
_diffrn_orient_matrix_UB_11 -0.1628274000
_diffrn_orient_matrix_UB_12 0.0558102000
_diffrn_orient_matrix_UB_13 -0.0407831000
_diffrn_orient_matrix_UB_21 -0.1003924000
_diffrn_orient_matrix_UB_22 0.0065077000
_diffrn_orient_matrix_UB_23 0.0632872000
_diffrn_orient_matrix_UB_31 -0.0098799000
_diffrn_orient_matrix_UB_32 0.1425394000
_diffrn_orient_matrix_UB_33 0.0048273000
_diffrn_radiation_monochromator mirror
_diffrn_radiation_probe x-ray
_diffrn_radiation_type CuK\a
_diffrn_radiation_wavelength 1.54184
_diffrn_reflns_av_R_equivalents 0.0934
_diffrn_reflns_av_unetI/netI 0.0607
_diffrn_reflns_Laue_measured_fraction_full 1.000
_diffrn_reflns_Laue_measured_fraction_max 1.000
_diffrn_reflns_limit_h_max 10
_diffrn_reflns_limit_h_min -10
_diffrn_reflns_limit_k_max 13
_diffrn_reflns_limit_k_min -10
_diffrn_reflns_limit_l_max 24
_diffrn_reflns_limit_l_min -24
_diffrn_reflns_number 25727
_diffrn_reflns_point_group_measured_fraction_full 1.000
_diffrn_reflns_point_group_measured_fraction_max 1.000
_diffrn_reflns_theta_full 67.684
_diffrn_reflns_theta_max 68.245
_diffrn_reflns_theta_min 4.330
_diffrn_source 'micro-focus sealed X-ray tube'
_diffrn_source_type 'SuperNova (Cu) X-ray Source'
_exptl_absorpt_coefficient_mu 2.162
_exptl_absorpt_correction_T_max 1.00000
_exptl_absorpt_correction_T_min 0.40929
_exptl_absorpt_correction_type multi-scan
_exptl_absorpt_process_details
;
CrysAlisPro 1.171.39.45g (Rigaku Oxford Diffraction, 2018)
Empirical absorption correction using spherical harmonics,
 implemented in SCALE3 ABSPACK scaling algorithm.
;
_exptl_crystal_colour green
_exptl_crystal_density_diffrn 1.278
_exptl_crystal_density_method 'not measured'
_exptl_crystal_description block
_exptl_crystal_F_000 724
_exptl_crystal_size_max 0.18
_exptl_crystal_size_mid 0.16
_exptl_crystal_size_min 0.14
_refine_diff_density_max 0.590
_refine_diff_density_min -0.532
_refine_diff_density_rms 0.082
_refine_ls_extinction_method none
_refine_ls_goodness_of_fit_ref 1.092
_refine_ls_hydrogen_treatment constr
_refine_ls_matrix_type full
_refine_ls_number_parameters 448
_refine_ls_number_reflns 6570
_refine_ls_number_restraints 0
_refine_ls_restrained_S_all 1.092
_refine_ls_R_factor_all 0.0852
_refine_ls_R_factor_gt 0.0779
_refine_ls_shift/su_max 0.000
_refine_ls_shift/su_mean 0.000
_refine_ls_structure_factor_coef Fsqd
_refine_ls_weighting_details 'w=1/[\s^2^(Fo^2^)+(0.1190P)^2^+2.3830P] where P=(Fo^2^+2Fc^2^)/3'
_refine_ls_weighting_scheme calc
_refine_ls_wR_factor_gt 0.2323
_refine_ls_wR_factor_ref 0.2367
_reflns_Friedel_coverage 0.000
_reflns_number_gt 5582
_reflns_number_total 6570
_reflns_threshold_expression 'I > 2\s(I)'
_cod_data_source_file c9qo01162e2.cif
_cod_data_source_block tkc_nona_ter
_cod_database_code 1555210
_chemical_oxdiff_formula C30N3S6H40
_shelx_space_group_comment
;
The symmetry employed for this shelxl refinement is uniquely defined
by the following loop, which should always be used as a source of
symmetry information in preference to the above space-group names.
They are only intended as comments.
;
_diffrn_oxdiff_ac3_digest_frames
;
01533c12ff13aaf36cc2ffedbca90deed6000278ba8
;
_reflns_odcompleteness_completeness 99.98
_reflns_odcompleteness_iscentric 1
_reflns_odcompleteness_theta 66.97
_olex2_refinement_description
;
1. Fixed Uiso
 At 1.2 times of:
  All C(H) groups, All N(H) groups
 At 1.5 times of:
  All C(H,H,H) groups
2.a Aromatic/amide H refined with riding coordinates:
 N1(H1), N2(H2), C8(H8), C9(H9), C12(H12), C17(H17), C4(H4), C3(H3), C13(H13),
 C38(H38), C16(H16), C36(H36), C29(H29), C27(H27), C21(H21), C22(H22)
2.b Idealised Me refined as rotating group:
 C40(H40A,H40B,H40C), C41(H41A,H41B,H41C), C42(H42A,H42B,H42C), C32(H32A,H32B,
 H32C), C31(H31A,H31B,H31C), C33(H33A,H33B,H33C)
;
_shelx_shelxl_version_number 2016/4
_olex2_submission_special_instructions 'No special instructions were received'
_oxdiff_exptl_absorpt_empirical_details
;
Empirical correction (ABSPACK) includes:
- Absorption correction using spherical harmonics
- Frame scaling
;
_oxdiff_exptl_absorpt_empirical_full_max 3.368
_oxdiff_exptl_absorpt_empirical_full_min 0.209

loop_
_space_group_symop_operation_xyz
'x, y, z'
'-x, -y, -z'

loop_
_atom_site_label
_atom_site_type_symbol
_atom_site_fract_x
_atom_site_fract_y
_atom_site_fract_z
_atom_site_U_iso_or_equiv
_atom_site_adp_type
_atom_site_occupancy
_atom_site_site_symmetry_order
_atom_site_calc_flag
_atom_site_refinement_flags_posn
S3 S 0.54240(12) 0.29928(9) 0.55146(5) 0.0461(3) Uani 1 1 d .
S2 S 0.42041(12) 0.19483(9) 0.43228(5) 0.0465(3) Uani 1 1 d .
S1 S 0.37052(13) 0.03402(10) 0.25195(5) 0.0492(3) Uani 1 1 d .
N1 N 0.3992(4) 0.5244(3) 0.61512(16) 0.0451(7) Uani 1 1 d .
H1 H 0.388065 0.475939 0.586545 0.054 Uiso 1 1 calc R
C34 C 0.8297(5) 0.3716(4) 0.68859(19) 0.0419(8) Uani 1 1 d .
N2 N 0.3772(5) -0.0316(4) 0.11821(18) 0.0593(9) Uani 1 1 d .
H2 H 0.442346 -0.031379 0.149004 0.071 Uiso 1 1 calc R
C10 C 0.6610(5) 0.1463(3) 0.52640(19) 0.0410(8) Uani 1 1 d .
C2 C 0.2918(5) 0.6411(4) 0.6286(2) 0.0470(9) Uani 1 1 d .
C6 C 0.6754(5) 0.3835(4) 0.65271(18) 0.0408(8) Uani 1 1 d .
C8 C 0.8196(5) 0.1616(4) 0.6109(2) 0.0470(9) Uani 1 1 d .
H8 H 0.910126 0.134181 0.639634 0.056 Uiso 1 1 calc R
C5 C 0.5336(5) 0.4962(4) 0.65661(19) 0.0438(8) Uani 1 1 d .
C35 C 0.8481(5) 0.3401(4) 0.7563(2) 0.0463(9) Uani 1 1 d .
C7 C 0.6882(5) 0.2830(4) 0.61147(18) 0.0409(8) Uani 1 1 d .
C18 C 0.1782(5) 0.1383(4) 0.21687(19) 0.0462(9) Uani 1 1 d .
C11 C 0.6108(5) 0.1029(4) 0.46962(19) 0.0435(8) Uani 1 1 d .
C15 C 0.3387(5) 0.1273(4) 0.31750(19) 0.0456(9) Uani 1 1 d .
N3 N 0.0282(5) 0.7557(4) 0.5562(2) 0.0691(11) Uani 1 1 d .
C9 C 0.8049(5) 0.0839(4) 0.5636(2) 0.0472(9) Uani 1 1 d .
H9 H 0.883016 -0.000256 0.557753 0.057 Uiso 1 1 calc R
C39 C 0.9543(5) 0.3968(4) 0.6514(2) 0.0468(9) Uani 1 1 d .
C25 C -0.0680(5) 0.1955(4) 0.1428(2) 0.0499(9) Uani 1 1 d .
C12 C 0.6972(5) -0.0060(4) 0.4359(2) 0.0511(9) Uani 1 1 d .
H12 H 0.800838 -0.069456 0.449116 0.061 Uiso 1 1 calc R
C14 C 0.4594(5) 0.0927(4) 0.37014(19) 0.0453(8) Uani 1 1 d .
C17 C 0.0998(5) 0.2399(5) 0.2554(2) 0.0545(10) Uani 1 1 d .
H17 H -0.003954 0.306191 0.244884 0.065 Uiso 1 1 calc R
C4 C 0.5003(6) 0.6025(4) 0.6976(2) 0.0508(9) Uani 1 1 d .
H4 H 0.570663 0.607997 0.729524 0.061 Uiso 1 1 calc R
C3 C 0.3466(6) 0.6927(4) 0.6805(2) 0.0540(10) Uani 1 1 d .
H3 H 0.288883 0.771668 0.698743 0.065 Uiso 1 1 calc R
C1 C 0.1434(5) 0.7044(4) 0.5890(2) 0.0529(10) Uani 1 1 d .
C19 C 0.1140(5) 0.1205(4) 0.1566(2) 0.0504(9) Uani 1 1 d .
C13 C 0.6121(6) -0.0098(4) 0.3800(2) 0.0522(10) Uani 1 1 d .
H13 H 0.654716 -0.075898 0.351850 0.063 Uiso 1 1 calc R
C38 C 1.0950(6) 0.3914(4) 0.6841(2) 0.0558(10) Uani 1 1 d .
H38 H 1.178406 0.407437 0.659869 0.067 Uiso 1 1 calc R
C16 C 0.1901(6) 0.2339(5) 0.3112(2) 0.0556(10) Uani 1 1 d .
H16 H 0.153238 0.296289 0.341402 0.067 Uiso 1 1 calc R
C37 C 1.1158(6) 0.3629(4) 0.7511(2) 0.0557(10) Uani 1 1 d .
C26 C -0.1241(6) 0.3209(5) 0.1066(2) 0.0593(11) Uani 1 1 d .
C20 C 0.2064(6) 0.0384(5) 0.1122(2) 0.0564(10) Uani 1 1 d .
C36 C 0.9912(6) 0.3384(4) 0.7866(2) 0.0543(10) Uani 1 1 d .
H36 H 1.003141 0.320299 0.831872 0.065 Uiso 1 1 calc R
C40 C 0.9388(7) 0.4342(5) 0.5786(2) 0.0648(12) Uani 1 1 d .
H40A H 0.954382 0.356975 0.556730 0.097 Uiso 1 1 calc GR
H40B H 1.021752 0.468901 0.564737 0.097 Uiso 1 1 calc GR
H40C H 0.830287 0.500669 0.567943 0.097 Uiso 1 1 calc GR
C41 C 0.7212(6) 0.3042(5) 0.7960(2) 0.0623(12) Uani 1 1 d .
H41A H 0.620306 0.381350 0.796908 0.093 Uiso 1 1 calc GR
H41B H 0.763196 0.272068 0.839941 0.093 Uiso 1 1 calc GR
H41C H 0.699147 0.236055 0.776711 0.093 Uiso 1 1 calc GR
C30 C -0.1818(6) 0.1396(5) 0.1647(2) 0.0615(11) Uani 1 1 d .
C28 C -0.4078(6) 0.3314(6) 0.1135(3) 0.0704(14) Uani 1 1 d .
C29 C -0.3492(7) 0.2082(6) 0.1494(3) 0.0724(14) Uani 1 1 d .
H29 H -0.424456 0.169909 0.163723 0.087 Uiso 1 1 calc R
C27 C -0.2938(6) 0.3859(6) 0.0934(2) 0.0688(13) Uani 1 1 d .
H27 H -0.331600 0.469742 0.070028 0.083 Uiso 1 1 calc R
C23 C 0.4170(7) -0.0981(6) 0.0667(2) 0.0721(14) Uani 1 1 d .
C42 C 1.2707(7) 0.3592(7) 0.7843(3) 0.0867(18) Uani 1 1 d .
H42A H 1.349072 0.268900 0.791068 0.130 Uiso 1 1 calc GR
H42B H 1.242450 0.394669 0.825763 0.130 Uiso 1 1 calc GR
H42C H 1.319239 0.411510 0.757181 0.130 Uiso 1 1 calc GR
C32 C -0.0059(8) 0.3857(7) 0.0822(4) 0.0892(18) Uani 1 1 d .
H32A H 0.038549 0.410760 0.118628 0.134 Uiso 1 1 calc GR
H32B H -0.064095 0.463451 0.052876 0.134 Uiso 1 1 calc GR
H32C H 0.083280 0.324283 0.059412 0.134 Uiso 1 1 calc GR
N4 N 0.7172(9) -0.2522(7) 0.0458(3) 0.133(3) Uani 1 1 d .
C21 C 0.1496(8) 0.0126(7) 0.0524(3) 0.0885(19) Uani 1 1 d .
H21 H 0.041078 0.049412 0.035936 0.106 Uiso 1 1 calc R
C31 C -0.1258(9) 0.0057(6) 0.2044(4) 0.101(2) Uani 1 1 d .
H31A H -0.063025 -0.062239 0.177312 0.152 Uiso 1 1 calc GR
H31B H -0.221191 -0.010834 0.220682 0.152 Uiso 1 1 calc GR
H31C H -0.057352 0.005018 0.240574 0.152 Uiso 1 1 calc GR
C24 C 0.5845(9) -0.1835(7) 0.0557(3) 0.091(2) Uani 1 1 d .
C22 C 0.2803(9) -0.0737(8) 0.0244(3) 0.106(3) Uani 1 1 d .
H22 H 0.281317 -0.110134 -0.014698 0.127 Uiso 1 1 calc R
C33 C -0.5916(7) 0.4045(9) 0.0974(4) 0.109(3) Uani 1 1 d .
H33A H -0.620975 0.368681 0.061025 0.164 Uiso 1 1 calc GR
H33B H -0.614646 0.497317 0.086236 0.164 Uiso 1 1 calc GR
H33C H -0.655567 0.393703 0.134748 0.164 Uiso 1 1 calc GR

loop_
_atom_site_aniso_label
_atom_site_aniso_U_11
_atom_site_aniso_U_22
_atom_site_aniso_U_33
_atom_site_aniso_U_23
_atom_site_aniso_U_13
_atom_site_aniso_U_12
S3 0.0429(5) 0.0418(5) 0.0507(6) -0.0124(4) -0.0112(4) -0.0101(4)
S2 0.0479(5) 0.0476(5) 0.0438(5) -0.0126(4) -0.0052(4) -0.0158(4)
S1 0.0504(6) 0.0515(5) 0.0466(6) -0.0163(4) -0.0031(4) -0.0173(4)
N1 0.0470(18) 0.0405(16) 0.0475(18) -0.0105(13) -0.0037(14) -0.0145(14)
C34 0.043(2) 0.0422(18) 0.043(2) -0.0093(15) -0.0047(15) -0.0186(15)
N2 0.058(2) 0.069(2) 0.0454(19) -0.0153(17) 0.0022(16) -0.0156(18)
C10 0.0442(19) 0.0386(17) 0.043(2) -0.0072(15) -0.0028(15) -0.0175(15)
C2 0.047(2) 0.0407(19) 0.052(2) -0.0065(16) 0.0028(17) -0.0149(16)
C6 0.045(2) 0.0420(18) 0.0391(19) -0.0057(15) -0.0029(15) -0.0196(15)
C8 0.043(2) 0.0430(19) 0.051(2) -0.0070(16) -0.0103(17) -0.0105(16)
C5 0.049(2) 0.0441(19) 0.042(2) -0.0076(15) -0.0030(16) -0.0207(16)
C35 0.048(2) 0.049(2) 0.046(2) -0.0044(16) -0.0032(17) -0.0224(17)
C7 0.0403(19) 0.0410(18) 0.0411(19) -0.0049(15) -0.0060(15) -0.0145(15)
C18 0.046(2) 0.056(2) 0.041(2) -0.0133(17) 0.0024(16) -0.0227(18)
C11 0.047(2) 0.0430(18) 0.045(2) -0.0070(15) -0.0048(16) -0.0211(16)
C15 0.050(2) 0.054(2) 0.042(2) -0.0108(16) 0.0018(16) -0.0291(18)
N3 0.056(2) 0.057(2) 0.080(3) -0.006(2) -0.005(2) -0.0042(18)
C9 0.047(2) 0.0355(17) 0.054(2) -0.0065(16) -0.0089(17) -0.0083(15)
C39 0.050(2) 0.0464(19) 0.048(2) -0.0085(16) -0.0004(17) -0.0221(17)
C25 0.049(2) 0.064(2) 0.041(2) -0.0174(18) 0.0017(17) -0.0232(19)
C12 0.050(2) 0.047(2) 0.054(2) -0.0123(17) -0.0064(18) -0.0140(17)
C14 0.051(2) 0.049(2) 0.044(2) -0.0080(16) -0.0018(17) -0.0272(17)
C17 0.047(2) 0.061(2) 0.053(2) -0.0209(19) -0.0001(18) -0.0134(19)
C4 0.060(2) 0.051(2) 0.049(2) -0.0147(17) 0.0024(18) -0.0270(19)
C3 0.062(3) 0.041(2) 0.059(3) -0.0164(18) 0.007(2) -0.0177(18)
C1 0.049(2) 0.042(2) 0.062(3) -0.0093(18) 0.005(2) -0.0104(18)
C19 0.052(2) 0.057(2) 0.047(2) -0.0122(18) -0.0001(18) -0.0249(19)
C13 0.061(3) 0.048(2) 0.052(2) -0.0179(18) 0.0000(19) -0.0218(19)
C38 0.052(2) 0.062(2) 0.063(3) -0.011(2) 0.005(2) -0.032(2)
C16 0.052(2) 0.067(3) 0.050(2) -0.026(2) 0.0010(19) -0.020(2)
C37 0.050(2) 0.060(2) 0.065(3) -0.005(2) -0.011(2) -0.0281(19)
C26 0.053(2) 0.072(3) 0.052(2) -0.007(2) -0.0005(19) -0.023(2)
C20 0.056(2) 0.066(3) 0.047(2) -0.020(2) -0.0019(19) -0.019(2)
C36 0.058(3) 0.063(2) 0.046(2) 0.0010(19) -0.0136(19) -0.028(2)
C40 0.077(3) 0.081(3) 0.049(2) -0.008(2) 0.007(2) -0.044(3)
C41 0.061(3) 0.081(3) 0.053(3) 0.004(2) -0.002(2) -0.039(2)
C30 0.059(3) 0.070(3) 0.065(3) -0.024(2) 0.011(2) -0.032(2)
C28 0.050(3) 0.101(4) 0.063(3) -0.034(3) -0.002(2) -0.024(3)
C29 0.058(3) 0.097(4) 0.078(3) -0.034(3) 0.011(3) -0.042(3)
C27 0.059(3) 0.084(3) 0.052(3) -0.011(2) -0.005(2) -0.013(2)
C23 0.073(3) 0.077(3) 0.052(3) -0.020(2) 0.007(2) -0.010(3)
C42 0.065(3) 0.113(5) 0.096(4) -0.001(4) -0.026(3) -0.050(3)
C32 0.072(4) 0.089(4) 0.102(5) 0.009(3) 0.014(3) -0.031(3)
N4 0.114(5) 0.120(5) 0.101(5) -0.009(4) 0.042(4) 0.023(4)
C21 0.073(3) 0.117(5) 0.071(3) -0.051(3) -0.009(3) -0.019(3)
C31 0.087(4) 0.074(4) 0.146(7) 0.003(4) 0.020(4) -0.038(3)
C24 0.091(4) 0.089(4) 0.062(3) -0.011(3) 0.021(3) 0.000(3)
C22 0.101(5) 0.127(6) 0.070(4) -0.060(4) -0.004(3) -0.009(4)
C33 0.051(3) 0.150(7) 0.119(6) -0.051(5) -0.016(3) -0.019(4)

loop_
_atom_type_symbol
_atom_type_description
_atom_type_scat_dispersion_real
_atom_type_scat_dispersion_imag
_atom_type_scat_source
C C 0.0181 0.0091 'International Tables Vol C Tables 4.2.6.8 and 6.1.1.4'
H H 0.0000 0.0000 'International Tables Vol C Tables 4.2.6.8 and 6.1.1.4'
N N 0.0311 0.0180 'International Tables Vol C Tables 4.2.6.8 and 6.1.1.4'
S S 0.3331 0.5567 'International Tables Vol C Tables 4.2.6.8 and 6.1.1.4'

loop_
_geom_angle_atom_site_label_1
_geom_angle_atom_site_label_2
_geom_angle_atom_site_label_3
_geom_angle
C10 S3 C7 91.78(18)
C14 S2 C11 92.46(19)
C15 S1 C18 91.51(19)
C2 N1 H1 127.3
C2 N1 C5 105.4(3)
C5 N1 H1 127.3
C35 C34 C6 121.8(3)
C35 C34 C39 120.9(4)
C39 C34 C6 117.3(3)
C20 N2 H2 127.6
C23 N2 H2 127.6
C23 N2 C20 104.8(4)
C11 C10 S3 119.9(3)
C9 C10 S3 111.8(3)
C9 C10 C11 128.1(4)
N1 C2 C3 113.1(4)
N1 C2 C1 119.0(4)
C3 C2 C1 127.8(4)
C5 C6 C34 118.6(3)
C5 C6 C7 123.4(3)
C7 C6 C34 117.7(3)
C7 C8 H8 122.8
C7 C8 C9 114.4(3)
C9 C8 H8 122.8
N1 C5 C4 109.4(3)
C6 C5 N1 120.9(3)
C6 C5 C4 129.6(4)
C34 C35 C36 118.4(4)
C34 C35 C41 121.5(4)
C36 C35 C41 120.1(4)
C6 C7 S3 124.2(3)
C8 C7 S3 109.9(3)
C8 C7 C6 125.9(3)
C17 C18 S1 110.0(3)
C17 C18 C19 125.5(4)
C19 C18 S1 124.4(3)
C10 C11 S2 120.0(3)
C12 C11 S2 110.5(3)
C12 C11 C10 129.4(4)
C14 C15 S1 121.8(3)
C16 C15 S1 111.2(3)
C16 C15 C14 127.0(4)
C10 C9 C8 112.1(3)
C10 C9 H9 123.9
C8 C9 H9 123.9
C34 C39 C40 123.0(4)
C38 C39 C34 118.2(4)
C38 C39 C40 118.8(4)
C26 C25 C19 120.3(4)
C30 C25 C19 120.0(4)
C30 C25 C26 119.7(4)
C11 C12 H12 123.6
C11 C12 C13 112.7(4)
C13 C12 H12 123.6
C15 C14 S2 118.7(3)
C13 C14 S2 110.2(3)
C13 C14 C15 131.1(4)
C18 C17 H17 123.2
C18 C17 C16 113.7(4)
C16 C17 H17 123.2
C5 C4 H4 126.7
C3 C4 C5 106.7(4)
C3 C4 H4 126.7
C2 C3 H3 127.3
C4 C3 C2 105.4(4)
C4 C3 H3 127.3
N3 C1 C2 178.0(5)
C18 C19 C25 116.9(4)
C20 C19 C18 124.5(4)
C20 C19 C25 118.6(4)
C12 C13 H13 123.0
C14 C13 C12 114.1(4)
C14 C13 H13 123.0
C39 C38 H38 118.8
C37 C38 C39 122.4(4)
C37 C38 H38 118.8
C15 C16 C17 113.6(4)
C15 C16 H16 123.2
C17 C16 H16 123.2
C38 C37 C36 118.3(4)
C38 C37 C42 120.3(5)
C36 C37 C42 121.3(5)
C25 C26 C32 121.7(4)
C27 C26 C25 118.5(5)
C27 C26 C32 119.9(5)
N2 C20 C21 108.8(4)
C19 C20 N2 123.8(4)
C19 C20 C21 127.4(5)
C35 C36 H36 119.1
C37 C36 C35 121.8(4)
C37 C36 H36 119.1
C39 C40 H40A 109.5
C39 C40 H40B 109.5
C39 C40 H40C 109.5
H40A C40 H40B 109.5
H40A C40 H40C 109.5
H40B C40 H40C 109.5
C35 C41 H41A 109.5
C35 C41 H41B 109.5
C35 C41 H41C 109.5
H41A C41 H41B 109.5
H41A C41 H41C 109.5
H41B C41 H41C 109.5
C25 C30 C31 121.0(5)
C29 C30 C25 119.3(5)
C29 C30 C31 119.7(5)
C29 C28 C33 121.3(6)
C27 C28 C29 117.6(5)
C27 C28 C33 121.2(6)
C30 C29 H29 118.9
C28 C29 C30 122.3(5)
C28 C29 H29 118.9
C26 C27 H27 118.7
C28 C27 C26 122.7(5)
C28 C27 H27 118.7
N2 C23 C24 121.5(5)
N2 C23 C22 113.4(5)
C22 C23 C24 125.1(5)
C37 C42 H42A 109.5
C37 C42 H42B 109.5
C37 C42 H42C 109.5
H42A C42 H42B 109.5
H42A C42 H42C 109.5
H42B C42 H42C 109.5
C26 C32 H32A 109.5
C26 C32 H32B 109.5
C26 C32 H32C 109.5
H32A C32 H32B 109.5
H32A C32 H32C 109.5
H32B C32 H32C 109.5
C20 C21 H21 126.2
C22 C21 C20 107.6(5)
C22 C21 H21 126.2
C30 C31 H31A 109.5
C30 C31 H31B 109.5
C30 C31 H31C 109.5
H31A C31 H31B 109.5
H31A C31 H31C 109.5
H31B C31 H31C 109.5
N4 C24 C23 178.6(9)
C23 C22 H22 127.3
C21 C22 C23 105.4(5)
C21 C22 H22 127.3
C28 C33 H33A 109.5
C28 C33 H33B 109.5
C28 C33 H33C 109.5
H33A C33 H33B 109.5
H33A C33 H33C 109.5
H33B C33 H33C 109.5

loop_
_geom_bond_atom_site_label_1
_geom_bond_atom_site_label_2
_geom_bond_distance
S3 C10 1.722(4)
S3 C7 1.736(4)
S2 C11 1.725(4)
S2 C14 1.724(4)
S1 C18 1.747(4)
S1 C15 1.726(4)
N1 H1 0.8600
N1 C2 1.315(5)
N1 C5 1.381(5)
C34 C6 1.501(5)
C34 C35 1.395(6)
C34 C39 1.406(6)
N2 H2 0.8600
N2 C20 1.390(6)
N2 C23 1.311(6)
C10 C11 1.439(5)
C10 C9 1.380(5)
C2 C3 1.426(6)
C2 C1 1.435(6)
C6 C5 1.380(5)
C6 C7 1.425(5)
C8 H8 0.9300
C8 C7 1.385(5)
C8 C9 1.392(6)
C5 C4 1.440(5)
C35 C36 1.398(6)
C35 C41 1.503(6)
C18 C17 1.379(6)
C18 C19 1.431(6)
C11 C12 1.387(6)
C15 C14 1.443(6)
C15 C16 1.370(6)
N3 C1 1.140(6)
C9 H9 0.9300
C39 C38 1.388(6)
C39 C40 1.504(6)
C25 C19 1.498(6)
C25 C26 1.402(7)
C25 C30 1.392(6)
C12 H12 0.9300
C12 C13 1.393(6)
C14 C13 1.377(6)
C17 H17 0.9300
C17 C16 1.386(6)
C4 H4 0.9300
C4 C3 1.353(6)
C3 H3 0.9300
C19 C20 1.367(6)
C13 H13 0.9300
C38 H38 0.9300
C38 C37 1.379(7)
C16 H16 0.9300
C37 C36 1.386(6)
C37 C42 1.510(6)
C26 C27 1.393(7)
C26 C32 1.505(7)
C20 C21 1.427(7)
C36 H36 0.9300
C40 H40A 0.9600
C40 H40B 0.9600
C40 H40C 0.9600
C41 H41A 0.9600
C41 H41B 0.9600
C41 H41C 0.9600
C30 C29 1.386(7)
C30 C31 1.508(8)
C28 C29 1.380(9)
C28 C27 1.374(8)
C28 C33 1.518(7)
C29 H29 0.9300
C27 H27 0.9300
C23 C24 1.428(8)
C23 C22 1.414(9)
C42 H42A 0.9600
C42 H42B 0.9600
C42 H42C 0.9600
C32 H32A 0.9600
C32 H32B 0.9600
C32 H32C 0.9600
N4 C24 1.139(8)
C21 H21 0.9300
C21 C22 1.334(8)
C31 H31A 0.9600
C31 H31B 0.9600
C31 H31C 0.9600
C22 H22 0.9300
C33 H33A 0.9600
C33 H33B 0.9600
C33 H33C 0.9600

loop_
_geom_torsion_atom_site_label_1
_geom_torsion_atom_site_label_2
_geom_torsion_atom_site_label_3
_geom_torsion_atom_site_label_4
_geom_torsion
S3 C10 C11 S2 -7.5(5)
S3 C10 C11 C12 170.1(4)
S3 C10 C9 C8 -1.4(5)
S2 C11 C12 C13 2.3(5)
S2 C14 C13 C12 -0.7(5)
S1 C18 C17 C16 -0.4(5)
S1 C18 C19 C25 164.2(3)
S1 C18 C19 C20 -14.4(6)
S1 C15 C14 S2 177.8(2)
S1 C15 C14 C13 0.6(6)
S1 C15 C16 C17 1.5(5)
N1 C2 C3 C4 2.3(5)
N1 C5 C4 C3 0.2(5)
C34 C6 C5 N1 167.4(3)
C34 C6 C5 C4 -8.9(6)
C34 C6 C7 S3 -163.3(3)
C34 C6 C7 C8 13.7(6)
C34 C35 C36 C37 -2.0(6)
C34 C39 C38 C37 -0.4(6)
N2 C20 C21 C22 2.2(8)
N2 C23 C22 C21 -0.2(9)
C10 S3 C7 C6 176.5(3)
C10 S3 C7 C8 -0.9(3)
C10 C11 C12 C13 -175.4(4)
C2 N1 C5 C6 -175.8(4)
C2 N1 C5 C4 1.1(4)
C6 C34 C35 C36 -176.4(4)
C6 C34 C35 C41 5.7(6)
C6 C34 C39 C38 177.6(4)
C6 C34 C39 C40 -0.1(6)
C6 C5 C4 C3 176.9(4)
C5 N1 C2 C3 -2.1(5)
C5 N1 C2 C1 174.3(4)
C5 C6 C7 S3 10.7(6)
C5 C6 C7 C8 -172.3(4)
C5 C4 C3 C2 -1.4(5)
C35 C34 C6 C5 76.1(5)
C35 C34 C6 C7 -109.6(4)
C35 C34 C39 C38 -0.9(6)
C35 C34 C39 C40 -178.6(4)
C7 S3 C10 C11 -174.3(3)
C7 S3 C10 C9 1.3(3)
C7 C6 C5 N1 -6.5(6)
C7 C6 C5 C4 177.2(4)
C7 C8 C9 C10 0.7(5)
C18 S1 C15 C14 179.3(3)
C18 S1 C15 C16 -1.4(3)
C18 C17 C16 C15 -0.7(6)
C18 C19 C20 N2 -4.3(8)
C18 C19 C20 C21 177.8(6)
C11 S2 C14 C15 -176.0(3)
C11 S2 C14 C13 1.7(3)
C11 C10 C9 C8 173.8(4)
C11 C12 C13 C14 -1.1(6)
C15 S1 C18 C17 1.0(3)
C15 S1 C18 C19 -179.6(4)
C15 C14 C13 C12 176.7(4)
C9 C10 C11 S2 177.7(3)
C9 C10 C11 C12 -4.7(7)
C9 C8 C7 S3 0.3(5)
C9 C8 C7 C6 -177.0(4)
C39 C34 C6 C5 -102.3(4)
C39 C34 C6 C7 71.9(5)
C39 C34 C35 C36 2.0(6)
C39 C34 C35 C41 -175.9(4)
C39 C38 C37 C36 0.4(7)
C39 C38 C37 C42 -179.5(5)
C25 C19 C20 N2 177.1(4)
C25 C19 C20 C21 -0.8(8)
C25 C26 C27 C28 -1.1(7)
C25 C30 C29 C28 -0.7(8)
C14 S2 C11 C10 175.7(3)
C14 S2 C11 C12 -2.3(3)
C14 C15 C16 C17 -179.3(4)
C17 C18 C19 C25 -16.5(6)
C17 C18 C19 C20 164.9(5)
C1 C2 C3 C4 -173.7(4)
C19 C18 C17 C16 -179.7(4)
C19 C25 C26 C27 178.4(4)
C19 C25 C26 C32 -1.8(7)
C19 C25 C30 C29 -177.6(4)
C19 C25 C30 C31 2.2(7)
C19 C20 C21 C22 -179.7(6)
C38 C37 C36 C35 0.8(7)
C16 C15 C14 S2 -1.3(6)
C16 C15 C14 C13 -178.5(4)
C26 C25 C19 C18 92.9(5)
C26 C25 C19 C20 -88.4(5)
C26 C25 C30 C29 1.0(7)
C26 C25 C30 C31 -179.3(5)
C20 N2 C23 C24 -179.7(6)
C20 N2 C23 C22 1.5(7)
C20 C21 C22 C23 -1.2(9)
C40 C39 C38 C37 177.4(4)
C41 C35 C36 C37 176.0(4)
C30 C25 C19 C18 -88.5(5)
C30 C25 C19 C20 90.2(5)
C30 C25 C26 C27 -0.1(7)
C30 C25 C26 C32 179.7(5)
C29 C28 C27 C26 1.4(8)
C27 C28 C29 C30 -0.5(8)
C23 N2 C20 C19 179.6(5)
C23 N2 C20 C21 -2.2(6)
C42 C37 C36 C35 -179.2(5)
C32 C26 C27 C28 179.1(5)
C31 C30 C29 C28 179.5(6)
C24 C23 C22 C21 -179.0(7)
C33 C28 C29 C30 180.0(5)
C33 C28 C27 C26 -179.1(5)
